data_8106910
loop_
_publ_author_name
'Zhang, Dong-Mei'
'Zhou, Ting-Ting'
'Li, Jia-Wen'
'Zhang, Fan'

_publ_section_title
;
 Crystal structure of 2-methoxy-6-(((2-(1-methyl-1H-benzo[d]
 imidazol-2-yl)phenyl)imino)methyl)phenol --- ethanol (1/1), C24H25N3O3
;
_journal_issue 2
_journal_name_full 'Zeitschrift f\"ur Kristallographie - New Crystal Structures'
_journal_page_first 469
_journal_page_last 471
_journal_paper_doi 10.1515/ncrs-2015-0143
_journal_volume 231
_journal_year 2016
_chemical_formula_moiety 'C22 H19 N3 O2, C2 H6 O'
_chemical_formula_sum 'C24 H25 N3 O3'
_chemical_formula_weight 403.47
_chemical_name_systematic
;
2-methoxy-6-(((2-(1-methyl-1H-benzo[d] imidazol-2-yl)phenyl)
imino)methyl)phenol - ethanol (1/1)
;
_space_group_crystal_system monoclinic
_space_group_IT_number 14
_space_group_name_Hall '-P 2yn'
_space_group_name_H-M_alt 'P 1 21/n 1'
_atom_sites_solution_hydrogens geom
_atom_sites_solution_primary direct
_atom_sites_solution_secondary difmap
_cell_angle_alpha 90.00
_cell_angle_beta 116.990(8)
_cell_angle_gamma 90.00
_cell_formula_units_Z 4
_cell_length_a 10.2246(7)
_cell_length_b 21.2529(7)
_cell_length_c 10.6924(6)
_cell_measurement_reflns_used 1919
_cell_measurement_temperature 102.0
_cell_measurement_theta_max 29.5717
_cell_measurement_theta_min 3.5767
_cell_volume 2070.4(2)
_computing_cell_refinement 'CrysAlis^Pro^ [8]'
_computing_data_collection 'CrysAlis^Pro^ [8]'
_computing_data_reduction 'CrysAlis^Pro^ [8]'
_computing_molecular_graphics 'Diamond 3.2i [10]'
_computing_publication_material 'OLEX2 1.1   [11]'
_computing_structure_refinement 'SHELXL-2013 [9]'
_computing_structure_solution 'SHELXS-2013 [9]'
_diffrn_ambient_temperature 102.0
_diffrn_detector_area_resol_mean 16.0971
_diffrn_measured_fraction_theta_full 0.998
_diffrn_measured_fraction_theta_max 0.998
_diffrn_measurement_details
;
#__ type_ start__ end____ width___ exp.time_
  1 omega  -48.00  -20.00   1.0000   10.0000
omega____ theta____ kappa____ phi______ frames
    -       18.5772  -37.0000 -150.0000 28

#__ type_ start__ end____ width___ exp.time_
  2 omega    2.00   37.00   1.0000   10.0000
omega____ theta____ kappa____ phi______ frames
    -       18.5772  -37.0000 -150.0000 35

#__ type_ start__ end____ width___ exp.time_
  3 omega  -36.00    4.00   1.0000   10.0000
omega____ theta____ kappa____ phi______ frames
    -       18.5772  -77.0000 -180.0000 40

#__ type_ start__ end____ width___ exp.time_
  4 omega   14.00   45.00   1.0000   10.0000
omega____ theta____ kappa____ phi______ frames
    -       18.5772  -77.0000 -180.0000 31

#__ type_ start__ end____ width___ exp.time_
  5 omega   -6.00   86.00   1.0000   10.0000
omega____ theta____ kappa____ phi______ frames
    -       18.5772   77.0000  -30.0000 92
;
_diffrn_measurement_device_type 'Xcalibur, Eos, Gemini'
_diffrn_measurement_method '\w scans'
_diffrn_orient_matrix_UB_11 0.0517455000
_diffrn_orient_matrix_UB_12 -0.0073930000
_diffrn_orient_matrix_UB_13 -0.0248585000
_diffrn_orient_matrix_UB_21 0.0161100000
_diffrn_orient_matrix_UB_22 0.0324555000
_diffrn_orient_matrix_UB_23 -0.0002387000
_diffrn_orient_matrix_UB_31 0.0559306000
_diffrn_orient_matrix_UB_32 -0.0025244000
_diffrn_orient_matrix_UB_33 0.0701423000
_diffrn_radiation_monochromator graphite
_diffrn_radiation_type 'Mo K\a'
_diffrn_radiation_wavelength 0.7107
_diffrn_reflns_av_R_equivalents 0.0428
_diffrn_reflns_av_unetI/netI 0.0635
_diffrn_reflns_limit_h_max 7
_diffrn_reflns_limit_h_min -12
_diffrn_reflns_limit_k_max 25
_diffrn_reflns_limit_k_min -26
_diffrn_reflns_limit_l_max 13
_diffrn_reflns_limit_l_min -10
_diffrn_reflns_number 9252
_diffrn_reflns_theta_full 26.00
_diffrn_reflns_theta_max 26.00
_diffrn_reflns_theta_min 3.58
_diffrn_source 'Enhance (Mo) X-ray Source'
_exptl_absorpt_coefficient_mu 0.087
_exptl_absorpt_correction_T_max 1.00000
_exptl_absorpt_correction_T_min 0.98403
_exptl_absorpt_correction_type multi-scan
_exptl_absorpt_process_details
;
CrysAlisPro, Agilent Technologies,
Version 1.171.35.11 (release 16-05-2011 CrysAlis171 .NET)
(compiled May 16 2011,17:55:39)
Empirical absorption correction using spherical harmonics,
 implemented in SCALE3 ABSPACK scaling algorithm.
;
_exptl_crystal_colour orange
_exptl_crystal_density_diffrn 1.294
_exptl_crystal_density_method 'not measured'
_exptl_crystal_description rhombic
_exptl_crystal_F_000 856
_exptl_crystal_size_max 0.25
_exptl_crystal_size_mid 0.20
_exptl_crystal_size_min 0.08
_refine_diff_density_max 0.194
_refine_diff_density_min -0.251
_refine_diff_density_rms 0.046
_refine_ls_extinction_method none
_refine_ls_goodness_of_fit_ref 1.033
_refine_ls_hydrogen_treatment constr
_refine_ls_matrix_type full
_refine_ls_number_parameters 276
_refine_ls_number_reflns 4065
_refine_ls_number_restraints 0
_refine_ls_restrained_S_all 1.033
_refine_ls_R_factor_all 0.0760
_refine_ls_R_factor_gt 0.0499
_refine_ls_shift/su_max 0.000
_refine_ls_shift/su_mean 0.000
_refine_ls_structure_factor_coef Fsqd
_refine_ls_weighting_details 'calc w=1/[\s^2^(Fo^2^)+(0.0409P)^2^+0.2004P] where P=(Fo^2^+2Fc^2^)/3'
_refine_ls_weighting_scheme calc
_refine_ls_wR_factor_gt 0.1015
_refine_ls_wR_factor_ref 0.1155
_reflns_number_gt 2925
_reflns_number_total 4065
_reflns_threshold_expression >2sigma(I)
_cod_data_source_file suppl_ncrs-2015-0143_suppl.cif
_cod_data_source_block exp_3124
_cod_database_code 8106910
_reflns_odcompleteness_completeness 99.73
_reflns_odcompleteness_iscentric 1
_reflns_odcompleteness_theta 26.32

loop_
_space_group_symop_id
_space_group_symop_operation_xyz
1 'x, y, z'
2 '-x+1/2, y+1/2, -z+1/2'
3 '-x, -y, -z'
4 'x-1/2, -y-1/2, z-1/2'

loop_
_atom_site_label
_atom_site_type_symbol
_atom_site_fract_x
_atom_site_fract_y
_atom_site_fract_z
_atom_site_U_iso_or_equiv
_atom_site_adp_type
_atom_site_occupancy
_atom_site_symmetry_multiplicity
_atom_site_calc_flag
_atom_site_refinement_flags
_atom_site_disorder_assembly
_atom_site_disorder_group
O2 O 0.48328(15) 0.16694(6) 0.91019(13) 0.0269(3) Uani 1 1 d . . .
H2 H 0.5236 0.1438 0.9786 0.040 Uiso 1 1 calc R . .
N1 N 0.62210(16) 0.06954(7) 1.04996(15) 0.0206(4) Uani 1 1 d . . .
O3 O 0.23195(15) 0.07645(6) 1.11892(15) 0.0316(4) Uani 1 1 d . . .
H3A H 0.3106 0.0951 1.1493 0.047 Uiso 1 1 calc R . .
N3 N 0.72037(16) 0.18225(7) 1.34863(15) 0.0202(4) Uani 1 1 d . . .
O1 O 0.37895(16) 0.23309(6) 0.67914(14) 0.0363(4) Uani 1 1 d . . .
C15 C 0.63386(19) 0.05023(9) 0.94130(19) 0.0212(4) Uani 1 1 d . . .
H15 H 0.6834 0.0129 0.9464 0.025 Uiso 1 1 calc R . .
C17 C 0.5002(2) 0.14322(9) 0.80195(19) 0.0222(4) Uani 1 1 d . . .
C18 C 0.4434(2) 0.17714(9) 0.6758(2) 0.0247(4) Uani 1 1 d . . .
N2 N 0.49251(16) 0.14420(7) 1.22811(15) 0.0222(4) Uani 1 1 d . . .
C14 C 0.68558(19) 0.03560(9) 1.17788(19) 0.0199(4) Uani 1 1 d . . .
C21 C 0.5803(2) 0.06192(9) 0.69291(19) 0.0252(5) Uani 1 1 d . . .
H21 H 0.6266 0.0236 0.6984 0.030 Uiso 1 1 calc R . .
C13 C 0.73884(19) -0.02584(9) 1.1915(2) 0.0233(4) Uani 1 1 d . . .
H13 H 0.7302 -0.0474 1.1125 0.028 Uiso 1 1 calc R . .
C9 C 0.69660(19) 0.06705(8) 1.29739(19) 0.0205(4) Uani 1 1 d . . .
C19 C 0.4539(2) 0.15303(9) 0.5611(2) 0.0265(5) Uani 1 1 d . . .
H19 H 0.4159 0.1757 0.4777 0.032 Uiso 1 1 calc R . .
C16 C 0.57151(19) 0.08560(8) 0.81127(19) 0.0206(4) Uani 1 1 d . . .
C1 C 0.6259(2) 0.23255(9) 1.32768(18) 0.0211(4) Uani 1 1 d . . .
C8 C 0.6346(2) 0.13108(8) 1.28773(18) 0.0201(4) Uani 1 1 d . . .
C12 C 0.8041(2) -0.05490(9) 1.3209(2) 0.0249(5) Uani 1 1 d . . .
H12 H 0.8383 -0.0960 1.3285 0.030 Uiso 1 1 calc R . .
C10 C 0.7660(2) 0.03772(9) 1.4278(2) 0.0243(4) Uani 1 1 d . . .
H10 H 0.7772 0.0592 1.5078 0.029 Uiso 1 1 calc R . .
C11 C 0.8186(2) -0.02311(9) 1.4396(2) 0.0264(5) Uani 1 1 d . . .
H11 H 0.8636 -0.0426 1.5269 0.032 Uiso 1 1 calc R . .
C4 C 0.3858(2) 0.30843(9) 1.2603(2) 0.0278(5) Uani 1 1 d . . .
H4 H 0.3058 0.3347 1.2393 0.033 Uiso 1 1 calc R . .
C7 C 0.88042(19) 0.18426(9) 1.4214(2) 0.0254(5) Uani 1 1 d . . .
H7A H 0.9133 0.2258 1.4142 0.038 Uiso 1 1 calc R . .
H7B H 0.9193 0.1545 1.3793 0.038 Uiso 1 1 calc R . .
H7C H 0.9140 0.1738 1.5185 0.038 Uiso 1 1 calc R . .
C3 C 0.3622(2) 0.24634(9) 1.2184(2) 0.0253(5) Uani 1 1 d . . .
H3 H 0.2676 0.2305 1.1689 0.030 Uiso 1 1 calc R . .
C20 C 0.5208(2) 0.09489(9) 0.5688(2) 0.0273(5) Uani 1 1 d . . .
H20 H 0.5250 0.0785 0.4901 0.033 Uiso 1 1 calc R . .
C2 C 0.4844(2) 0.20810(9) 1.25261(19) 0.0209(4) Uani 1 1 d . . .
C5 C 0.5283(2) 0.33261(9) 1.3340(2) 0.0270(5) Uani 1 1 d . . .
H5 H 0.5406 0.3747 1.3604 0.032 Uiso 1 1 calc R . .
C6 C 0.6507(2) 0.29568(9) 1.3684(2) 0.0256(5) Uani 1 1 d . . .
H6 H 0.7451 0.3119 1.4164 0.031 Uiso 1 1 calc R . .
C23 C 0.1535(2) 0.09674(10) 1.1913(2) 0.0350(5) Uani 1 1 d . . .
H23A H 0.1234 0.1402 1.1672 0.042 Uiso 1 1 calc R . .
H23B H 0.2163 0.0945 1.2917 0.042 Uiso 1 1 calc R . .
C22 C 0.3192(3) 0.26955(10) 0.5536(2) 0.0450(6) Uani 1 1 d . . .
H22A H 0.2420 0.2463 0.4801 0.067 Uiso 1 1 calc R . .
H22B H 0.3949 0.2787 0.5266 0.067 Uiso 1 1 calc R . .
H22C H 0.2805 0.3082 0.5695 0.067 Uiso 1 1 calc R . .
C24 C 0.0218(3) 0.05648(12) 1.1532(3) 0.0512(7) Uani 1 1 d . . .
H24A H 0.0520 0.0138 1.1805 0.077 Uiso 1 1 calc R . .
H24B H -0.0395 0.0583 1.0537 0.077 Uiso 1 1 calc R . .
H24C H -0.0323 0.0713 1.2010 0.077 Uiso 1 1 calc R . .

loop_
_atom_site_aniso_label
_atom_site_aniso_U_11
_atom_site_aniso_U_22
_atom_site_aniso_U_33
_atom_site_aniso_U_23
_atom_site_aniso_U_13
_atom_site_aniso_U_12
O2 0.0348(8) 0.0275(8) 0.0220(7) 0.0043(6) 0.0160(7) 0.0088(6)
N1 0.0216(9) 0.0199(8) 0.0209(8) 0.0005(7) 0.0102(7) 0.0000(7)
O3 0.0257(8) 0.0304(8) 0.0417(9) -0.0085(7) 0.0179(7) -0.0036(7)
N3 0.0189(8) 0.0211(8) 0.0210(8) 0.0003(7) 0.0094(7) -0.0005(7)
O1 0.0494(10) 0.0325(8) 0.0289(8) 0.0120(7) 0.0194(7) 0.0171(7)
C15 0.0191(10) 0.0180(10) 0.0266(11) -0.0011(8) 0.0106(8) -0.0021(8)
C17 0.0216(10) 0.0248(10) 0.0211(10) -0.0016(8) 0.0106(9) -0.0016(9)
C18 0.0231(10) 0.0234(10) 0.0277(11) 0.0040(9) 0.0115(9) 0.0046(9)
N2 0.0213(9) 0.0213(8) 0.0232(8) 0.0000(7) 0.0094(7) 0.0009(7)
C14 0.0161(9) 0.0215(10) 0.0229(10) 0.0015(8) 0.0095(8) -0.0015(8)
C21 0.0235(11) 0.0248(11) 0.0297(11) -0.0023(9) 0.0141(9) 0.0006(9)
C13 0.0213(10) 0.0218(10) 0.0263(11) -0.0012(8) 0.0105(9) -0.0014(9)
C9 0.0172(10) 0.0220(10) 0.0238(10) 0.0008(8) 0.0106(8) -0.0016(8)
C19 0.0243(11) 0.0338(12) 0.0220(10) 0.0040(9) 0.0109(9) -0.0006(9)
C16 0.0182(10) 0.0221(10) 0.0210(10) -0.0005(8) 0.0086(8) -0.0031(8)
C1 0.0252(11) 0.0217(10) 0.0196(10) 0.0026(8) 0.0129(8) 0.0031(9)
C8 0.0229(10) 0.0216(10) 0.0179(9) 0.0010(8) 0.0111(8) -0.0018(9)
C12 0.0228(11) 0.0195(10) 0.0334(12) 0.0048(9) 0.0136(9) 0.0016(8)
C10 0.0241(11) 0.0276(11) 0.0224(10) 0.0007(8) 0.0116(9) 0.0006(9)
C11 0.0246(11) 0.0270(11) 0.0272(11) 0.0091(9) 0.0112(9) 0.0033(9)
C4 0.0332(12) 0.0276(11) 0.0285(11) 0.0055(9) 0.0191(10) 0.0093(10)
C7 0.0228(11) 0.0248(11) 0.0288(11) 0.0009(9) 0.0118(9) 0.0000(9)
C3 0.0237(11) 0.0267(11) 0.0236(10) 0.0026(9) 0.0091(9) 0.0006(9)
C20 0.0274(11) 0.0358(12) 0.0212(10) -0.0021(9) 0.0134(9) -0.0025(10)
C2 0.0233(10) 0.0212(10) 0.0195(10) 0.0015(8) 0.0109(8) -0.0003(8)
C5 0.0339(12) 0.0218(10) 0.0272(11) 0.0012(9) 0.0156(9) 0.0018(9)
C6 0.0290(11) 0.0238(10) 0.0268(11) 0.0002(9) 0.0151(9) -0.0023(9)
C23 0.0319(12) 0.0400(13) 0.0376(13) -0.0051(10) 0.0196(10) -0.0024(10)
C22 0.0567(16) 0.0411(14) 0.0345(13) 0.0157(11) 0.0185(12) 0.0194(12)
C24 0.0375(14) 0.0723(18) 0.0502(15) -0.0175(13) 0.0255(12) -0.0190(13)

loop_
_atom_type_symbol
_atom_type_description
_atom_type_scat_dispersion_real
_atom_type_scat_dispersion_imag
_atom_type_scat_source
C C 0.0033 0.0016 'International Tables Vol C Tables 4.2.6.8 and 6.1.1.4'
H H 0.0000 0.0000 'International Tables Vol C Tables 4.2.6.8 and 6.1.1.4'
N N 0.0061 0.0033 'International Tables Vol C Tables 4.2.6.8 and 6.1.1.4'
O O 0.0106 0.0060 'International Tables Vol C Tables 4.2.6.8 and 6.1.1.4'

loop_
_geom_angle_atom_site_label_1
_geom_angle_atom_site_label_2
_geom_angle_atom_site_label_3
_geom_angle
_geom_angle_site_symmetry_1
_geom_angle_site_symmetry_3
C17 O2 H2 109.5 . .
C15 N1 C14 121.29(16) . .
C23 O3 H3A 109.5 . .
C1 N3 C7 126.37(15) . .
C8 N3 C1 106.71(15) . .
C8 N3 C7 126.91(15) . .
C18 O1 C22 116.98(16) . .
N1 C15 H15 119.3 . .
N1 C15 C16 121.31(17) . .
C16 C15 H15 119.3 . .
O2 C17 C18 118.47(17) . .
O2 C17 C16 122.10(16) . .
C18 C17 C16 119.43(17) . .
O1 C18 C17 114.59(17) . .
O1 C18 C19 125.43(17) . .
C19 C18 C17 119.98(18) . .
C8 N2 C2 105.11(15) . .
C13 C14 N1 124.26(17) . .
C13 C14 C9 119.00(17) . .
C9 C14 N1 116.74(16) . .
C16 C21 H21 119.8 . .
C20 C21 H21 119.8 . .
C20 C21 C16 120.45(18) . .
C14 C13 H13 119.6 . .
C12 C13 C14 120.76(18) . .
C12 C13 H13 119.6 . .
C14 C9 C8 121.25(16) . .
C10 C9 C14 119.58(17) . .
C10 C9 C8 119.17(17) . .
C18 C19 H19 119.6 . .
C18 C19 C20 120.70(18) . .
C20 C19 H19 119.6 . .
C17 C16 C15 120.54(17) . .
C21 C16 C15 119.96(17) . .
C21 C16 C17 119.49(17) . .
N3 C1 C2 105.63(16) . .
N3 C1 C6 132.36(18) . .
C2 C1 C6 122.01(17) . .
N3 C8 C9 122.45(16) . .
N2 C8 N3 112.90(16) . .
N2 C8 C9 124.51(16) . .
C13 C12 H12 119.9 . .
C13 C12 C11 120.17(18) . .
C11 C12 H12 119.9 . .
C9 C10 H10 119.7 . .
C11 C10 C9 120.62(18) . .
C11 C10 H10 119.7 . .
C12 C11 H11 120.1 . .
C10 C11 C12 119.82(18) . .
C10 C11 H11 120.1 . .
C3 C4 H4 119.4 . .
C3 C4 C5 121.17(18) . .
C5 C4 H4 119.4 . .
N3 C7 H7A 109.5 . .
N3 C7 H7B 109.5 . .
N3 C7 H7C 109.5 . .
H7A C7 H7B 109.5 . .
H7A C7 H7C 109.5 . .
H7B C7 H7C 109.5 . .
C4 C3 H3 121.0 . .
C4 C3 C2 117.95(18) . .
C2 C3 H3 121.0 . .
C21 C20 C19 119.89(19) . .
C21 C20 H20 120.1 . .
C19 C20 H20 120.1 . .
N2 C2 C1 109.64(16) . .
N2 C2 C3 129.97(17) . .
C3 C2 C1 120.34(17) . .
C4 C5 H5 119.1 . .
C6 C5 C4 121.82(18) . .
C6 C5 H5 119.1 . .
C1 C6 H6 121.7 . .
C5 C6 C1 116.68(18) . .
C5 C6 H6 121.7 . .
O3 C23 H23A 109.6 . .
O3 C23 H23B 109.6 . .
O3 C23 C24 110.09(18) . .
H23A C23 H23B 108.2 . .
C24 C23 H23A 109.6 . .
C24 C23 H23B 109.6 . .
O1 C22 H22A 109.5 . .
O1 C22 H22B 109.5 . .
O1 C22 H22C 109.5 . .
H22A C22 H22B 109.5 . .
H22A C22 H22C 109.5 . .
H22B C22 H22C 109.5 . .
C23 C24 H24A 109.5 . .
C23 C24 H24B 109.5 . .
C23 C24 H24C 109.5 . .
H24A C24 H24B 109.5 . .
H24A C24 H24C 109.5 . .
H24B C24 H24C 109.5 . .

loop_
_geom_bond_atom_site_label_1
_geom_bond_atom_site_label_2
_geom_bond_distance
_geom_bond_site_symmetry_2
O2 H2 0.8200 .
O2 C17 1.344(2) .
N1 C15 1.288(2) .
N1 C14 1.416(2) .
O3 H3A 0.8200 .
O3 C23 1.411(2) .
N3 C1 1.389(2) .
N3 C8 1.363(2) .
N3 C7 1.459(2) .
O1 C18 1.368(2) .
O1 C22 1.425(2) .
C15 H15 0.9300 .
C15 C16 1.449(2) .
C17 C18 1.402(3) .
C17 C16 1.405(3) .
C18 C19 1.377(3) .
N2 C8 1.325(2) .
N2 C2 1.393(2) .
C14 C13 1.397(3) .
C14 C9 1.401(2) .
C21 H21 0.9300 .
C21 C16 1.402(2) .
C21 C20 1.374(3) .
C13 H13 0.9300 .
C13 C12 1.379(3) .
C9 C8 1.485(2) .
C9 C10 1.393(3) .
C19 H19 0.9300 .
C19 C20 1.397(3) .
C1 C2 1.398(3) .
C1 C6 1.398(2) .
C12 H12 0.9300 .
C12 C11 1.384(3) .
C10 H10 0.9300 .
C10 C11 1.384(3) .
C11 H11 0.9300 .
C4 H4 0.9300 .
C4 C3 1.379(3) .
C4 C5 1.402(3) .
C7 H7A 0.9600 .
C7 H7B 0.9600 .
C7 H7C 0.9600 .
C3 H3 0.9300 .
C3 C2 1.393(3) .
C20 H20 0.9300 .
C5 H5 0.9300 .
C5 C6 1.378(3) .
C6 H6 0.9300 .
C23 H23A 0.9700 .
C23 H23B 0.9700 .
C23 C24 1.488(3) .
C22 H22A 0.9600 .
C22 H22B 0.9600 .
C22 H22C 0.9600 .
C24 H24A 0.9600 .
C24 H24B 0.9600 .
C24 H24C 0.9600 .

loop_
_geom_hbond_atom_site_label_D
_geom_hbond_atom_site_label_H
_geom_hbond_atom_site_label_A
_geom_hbond_distance_DH
_geom_hbond_distance_HA
_geom_hbond_distance_DA
_geom_hbond_angle_DHA
_geom_hbond_site_symmetry_A
O2 H2 N1 0.82 1.84 2.5706(19) 147.4 .
O3 H3A N2 0.82 1.96 2.777(2) 175.8 .

loop_
_geom_torsion_atom_site_label_1
_geom_torsion_atom_site_label_2
_geom_torsion_atom_site_label_3
_geom_torsion_atom_site_label_4
_geom_torsion
_geom_torsion_site_symmetry_1
_geom_torsion_site_symmetry_2
_geom_torsion_site_symmetry_3
_geom_torsion_site_symmetry_4
O2 C17 C18 O1 1.8(3) . . . .
O2 C17 C18 C19 -177.49(17) . . . .
O2 C17 C16 C15 -1.9(3) . . . .
O2 C17 C16 C21 177.23(17) . . . .
N1 C15 C16 C17 2.0(3) . . . .
N1 C15 C16 C21 -177.07(17) . . . .
N1 C14 C13 C12 177.63(17) . . . .
N1 C14 C9 C8 4.3(3) . . . .
N1 C14 C9 C10 -176.10(16) . . . .
N3 C1 C2 N2 -0.1(2) . . . .
N3 C1 C2 C3 177.68(16) . . . .
N3 C1 C6 C5 -177.22(19) . . . .
O1 C18 C19 C20 -179.27(18) . . . .
C15 N1 C14 C13 -13.3(3) . . . .
C15 N1 C14 C9 165.66(16) . . . .
C17 C18 C19 C20 0.0(3) . . . .
C18 C17 C16 C15 178.73(16) . . . .
C18 C17 C16 C21 -2.2(3) . . . .
C18 C19 C20 C21 -1.6(3) . . . .
C14 N1 C15 C16 -178.73(15) . . . .
C14 C13 C12 C11 -0.5(3) . . . .
C14 C9 C8 N3 -115.1(2) . . . .
C14 C9 C8 N2 69.3(2) . . . .
C14 C9 C10 C11 -2.8(3) . . . .
C13 C14 C9 C8 -176.67(17) . . . .
C13 C14 C9 C10 2.9(3) . . . .
C13 C12 C11 C10 0.7(3) . . . .
C9 C14 C13 C12 -1.3(3) . . . .
C9 C10 C11 C12 0.9(3) . . . .
C16 C17 C18 O1 -178.76(16) . . . .
C16 C17 C18 C19 1.9(3) . . . .
C16 C21 C20 C19 1.4(3) . . . .
C1 N3 C8 N2 0.5(2) . . . .
C1 N3 C8 C9 -175.53(16) . . . .
C8 N3 C1 C2 -0.24(19) . . . .
C8 N3 C1 C6 178.71(19) . . . .
C8 N2 C2 C1 0.4(2) . . . .
C8 N2 C2 C3 -177.10(19) . . . .
C8 C9 C10 C11 176.82(17) . . . .
C10 C9 C8 N3 65.3(2) . . . .
C10 C9 C8 N2 -110.3(2) . . . .
C4 C3 C2 N2 177.56(18) . . . .
C4 C3 C2 C1 0.3(3) . . . .
C4 C5 C6 C1 -0.7(3) . . . .
C7 N3 C1 C2 179.52(16) . . . .
C7 N3 C1 C6 -1.5(3) . . . .
C7 N3 C8 N2 -179.24(16) . . . .
C7 N3 C8 C9 4.7(3) . . . .
C3 C4 C5 C6 -0.3(3) . . . .
C20 C21 C16 C15 179.62(17) . . . .
C20 C21 C16 C17 0.5(3) . . . .
C2 N2 C8 N3 -0.6(2) . . . .
C2 N2 C8 C9 175.39(17) . . . .
C2 C1 C6 C5 1.6(3) . . . .
C5 C4 C3 C2 0.5(3) . . . .
C6 C1 C2 N2 -179.18(16) . . . .
C6 C1 C2 C3 -1.4(3) . . . .
C22 O1 C18 C17 -179.99(18) . . . .
C22 O1 C18 C19 -0.7(3) . . . .
